data_7234871
loop_
_publ_author_name
'G. Turkoglu'
'M. E. Cinar'
'A. Buyruk'
'E. Tekin'
'S. P. Mucur'
'K. Kaya'
'T. Ozturk'

_publ_section_title
;
 Novel organoboron compounds derived from thieno[3,2-b]thiophene and
 triphenylamine units for OLED devices
;
_journal_name_full 'Journal of Materials Chemistry C'
_journal_page_first 6045
_journal_page_last 6053
_journal_paper_doi 10.1039/C6TC01285J
_journal_volume 4
_journal_year 2016
_chemical_formula_sum 'C31 H23 N O S2'
_chemical_formula_weight 489.62
_space_group_crystal_system monoclinic
_space_group_IT_number 15
_space_group_name_Hall '-C 2yc'
_space_group_name_H-M_alt 'C 1 2/c 1'
_atom_sites_solution_hydrogens geom
_cell_angle_alpha 90
_cell_angle_beta 92.766(4)
_cell_angle_gamma 90
_cell_formula_units_Z 8
_cell_length_a 23.4920(15)
_cell_length_b 9.2655(5)
_cell_length_c 22.1072(12)
_cell_measurement_temperature 100(2)
_cell_volume 4806.4(5)
_computing_structure_refinement 'SHELXL-2013 (Sheldrick, 2013)'
_diffrn_ambient_temperature 100(2)
_diffrn_measured_fraction_theta_full 0.973
_diffrn_measured_fraction_theta_max 0.992
_diffrn_radiation_type MoK\a
_diffrn_radiation_wavelength 0.71073
_diffrn_reflns_av_R_equivalents 0.0306
_diffrn_reflns_av_unetI/netI 0.0166
_diffrn_reflns_Laue_measured_fraction_full 0.973
_diffrn_reflns_Laue_measured_fraction_max 0.992
_diffrn_reflns_limit_h_max 27
_diffrn_reflns_limit_h_min -27
_diffrn_reflns_limit_k_max 11
_diffrn_reflns_limit_k_min -11
_diffrn_reflns_limit_l_max 26
_diffrn_reflns_limit_l_min -26
_diffrn_reflns_number 33365
_diffrn_reflns_point_group_measured_fraction_full 0.973
_diffrn_reflns_point_group_measured_fraction_max 0.992
_diffrn_reflns_theta_full 25.242
_diffrn_reflns_theta_max 25.095
_diffrn_reflns_theta_min 2.363
_exptl_absorpt_coefficient_mu 0.247
_exptl_crystal_density_diffrn 1.353
_exptl_crystal_F_000 2048
_exptl_crystal_recrystallization_method 'Re-crystallisation from solvent: '
_exptl_crystal_size_max 0.300
_exptl_crystal_size_mid 0.240
_exptl_crystal_size_min 0.070
_refine_diff_density_max 0.260
_refine_diff_density_min -0.211
_refine_diff_density_rms 0.046
_refine_ls_extinction_coef 0.00028(10)
_refine_ls_extinction_expression Fc^*^=kFc[1+0.001xFc^2^\l^3^/sin(2\q)]^-1/4^
_refine_ls_extinction_method SHELXL
_refine_ls_goodness_of_fit_ref 1.026
_refine_ls_hydrogen_treatment constr
_refine_ls_matrix_type full
_refine_ls_number_parameters 318
_refine_ls_number_reflns 4231
_refine_ls_number_restraints 0
_refine_ls_restrained_S_all 1.026
_refine_ls_R_factor_all 0.0360
_refine_ls_R_factor_gt 0.0323
_refine_ls_shift/su_max 0.002
_refine_ls_shift/su_mean 0.000
_refine_ls_structure_factor_coef Fsqd
_refine_ls_weighting_details 'w=1/[\s^2^(Fo^2^)+(0.0451P)^2^+7.0184P] where P=(Fo^2^+2Fc^2^)/3'
_refine_ls_weighting_scheme calc
_refine_ls_wR_factor_gt 0.0840
_refine_ls_wR_factor_ref 0.0878
_reflns_Friedel_coverage 0.000
_reflns_Friedel_fraction_full .
_reflns_Friedel_fraction_max .
_reflns_number_gt 3863
_reflns_number_total 4231
_reflns_threshold_expression 'I > 2\s(I)'
_cod_data_source_file J-Mater-Chem-C-2016-4-6045.cif
_cod_data_source_block tpatt
_cod_original_sg_symbol_H-M 'C 2/c'
_cod_database_code 7234871
_shelx_space_group_comment
;
The symmetry employed for this shelxl refinement is uniquely defined
by the following loop, which should always be used as a source of
symmetry information in preference to the above space-group names.
They are only intended as comments.
;
_shelx_estimated_absorpt_t_min 0.929
_shelx_estimated_absorpt_t_max 0.983
_shelxl_version_number 2013-4

loop_
_space_group_symop_operation_xyz
'x, y, z'
'-x, y, -z+1/2'
'x+1/2, y+1/2, z'
'-x+1/2, y+1/2, -z+1/2'
'-x, -y, -z'
'x, -y, z-1/2'
'-x+1/2, -y+1/2, -z'
'x+1/2, -y+1/2, z-1/2'

loop_
_atom_site_label
_atom_site_type_symbol
_atom_site_fract_x
_atom_site_fract_y
_atom_site_fract_z
_atom_site_U_iso_or_equiv
_atom_site_adp_type
_atom_site_occupancy
_atom_site_site_symmetry_order
_atom_site_calc_flag
_atom_site_refinement_flags_posn
_atom_site_refinement_flags_adp
_atom_site_refinement_flags_occupancy
_atom_site_disorder_assembly
_atom_site_disorder_group
S1 S 1.03349(2) 0.66398(4) 0.05559(2) 0.01717(12) Uani 1 1 d . . . . .
S2 S 1.12163(2) 0.90421(4) 0.18756(2) 0.02031(12) Uani 1 1 d . . . . .
O1 O 0.93306(5) 1.41728(12) 0.21658(5) 0.0235(3) Uani 1 1 d . . . . .
N1 N 0.78672(6) 0.86323(15) -0.07937(6) 0.0193(3) Uani 1 1 d . . . . .
C1 C 0.66772(7) 1.2020(2) -0.07031(8) 0.0285(4) Uani 1 1 d . . . . .
H1 H 0.6400 1.2763 -0.0685 0.034 Uiso 1 1 calc R U . . .
C2 C 0.69493(7) 1.14973(18) -0.01784(8) 0.0227(4) Uani 1 1 d . . . . .
H13 H 0.6860 1.1897 0.0201 0.027 Uiso 1 1 calc R U . . .
C3 C 0.73500(6) 1.03999(17) -0.01982(7) 0.0183(3) Uani 1 1 d . . . . .
H14 H 0.7535 1.0056 0.0165 0.022 Uiso 1 1 calc R U . . .
C4 C 0.74800(6) 0.98052(17) -0.07532(7) 0.0177(3) Uani 1 1 d . . . . .
C5 C 0.83672(6) 0.85245(17) -0.04182(6) 0.0161(3) Uani 1 1 d . . . . .
C6 C 0.85862(6) 0.71735(17) -0.02484(7) 0.0166(3) Uani 1 1 d . . . . .
H17 H 0.8398 0.6323 -0.0391 0.020 Uiso 1 1 calc R U . . .
C7 C 0.90745(6) 0.70615(17) 0.01257(6) 0.0161(3) Uani 1 1 d . . . . .
H18 H 0.9213 0.6132 0.0239 0.019 Uiso 1 1 calc R U . . .
C8 C 0.93688(6) 0.82903(16) 0.03415(6) 0.0153(3) Uani 1 1 d . . . . .
C9 C 0.99084(6) 0.81479(16) 0.07038(7) 0.0153(3) Uani 1 1 d . . . . .
C10 C 1.01614(6) 0.90422(16) 0.11358(6) 0.0147(3) Uani 1 1 d . . . . .
C11 C 0.99323(6) 1.04116(16) 0.13805(6) 0.0146(3) Uani 1 1 d . . . . .
C12 C 1.01453(7) 1.17389(17) 0.12086(7) 0.0203(3) Uani 1 1 d . . . . .
H21 H 1.0430 1.1770 0.0918 0.024 Uiso 1 1 calc R U . . .
C13 C 0.99522(7) 1.30241(18) 0.14502(7) 0.0218(3) Uani 1 1 d . . . . .
H22 H 1.0096 1.3923 0.1318 0.026 Uiso 1 1 calc R U . . .
C14 C 0.95471(6) 1.29821(17) 0.18874(7) 0.0177(3) Uani 1 1 d . . . . .
C15 C 0.94429(9) 1.55504(19) 0.19046(9) 0.0360(5) Uani 1 1 d . . . . .
H3 H 0.9855 1.5728 0.1923 0.054 Uiso 1 1 calc R U . . .
H2 H 0.9252 1.6305 0.2130 0.054 Uiso 1 1 calc R U . . .
H23 H 0.9299 1.5562 0.1481 0.054 Uiso 1 1 calc R U . . .
C16 C 1.08512(6) 0.71798(17) 0.10912(7) 0.0172(3) Uani 1 1 d . . . . .
C17 C 1.13841(7) 0.66316(18) 0.13192(7) 0.0210(3) Uani 1 1 d . . . . .
H5 H 1.1549 0.5753 0.1192 0.025 Uiso 1 1 calc R U . . .
C18 C 1.16251(7) 0.75307(19) 0.17423(7) 0.0240(4) Uani 1 1 d . . . . .
H4 H 1.1983 0.7349 0.1946 0.029 Uiso 1 1 calc R U . . .
C19 C 1.06969(6) 0.84708(16) 0.13483(7) 0.0162(3) Uani 1 1 d . . . . .
C20 C 0.77205(6) 0.75156(17) -0.12177(7) 0.0171(3) Uani 1 1 d . . . . .
C21 C 0.71896(7) 0.68462(19) -0.12057(7) 0.0221(3) Uani 1 1 d . . . . .
H10 H 0.6929 0.7122 -0.0911 0.027 Uiso 1 1 calc R U . . .
C22 C 0.70426(7) 0.57787(19) -0.16235(8) 0.0250(4) Uani 1 1 d . . . . .
H9 H 0.6681 0.5324 -0.1614 0.030 Uiso 1 1 calc R U . . .
C23 C 0.74216(7) 0.53698(19) -0.20558(7) 0.0240(4) Uani 1 1 d . . . . .
H6 H 0.7319 0.4638 -0.2342 0.029 Uiso 1 1 calc R U . . .
C24 C 0.79494(7) 0.60346(18) -0.20680(7) 0.0211(3) Uani 1 1 d . . . . .
H7 H 0.8209 0.5756 -0.2363 0.025 Uiso 1 1 calc R U . . .
C25 C 0.81020(7) 0.71080(17) -0.16503(7) 0.0187(3) Uani 1 1 d . . . . .
H8 H 0.8464 0.7560 -0.1660 0.022 Uiso 1 1 calc R U . . .
C26 C 0.68149(8) 1.1442(2) -0.12560(8) 0.0329(4) Uani 1 1 d . . . . .
H11 H 0.6635 1.1802 -0.1620 0.040 Uiso 1 1 calc R U . . .
C27 C 0.72121(7) 1.0345(2) -0.12809(8) 0.0274(4) Uani 1 1 d . . . . .
H12 H 0.7303 0.9955 -0.1662 0.033 Uiso 1 1 calc R U . . .
C28 C 0.86578(6) 0.97578(17) -0.02063(7) 0.0164(3) Uani 1 1 d . . . . .
H16 H 0.8517 1.0686 -0.0318 0.020 Uiso 1 1 calc R U . . .
C29 C 0.91486(6) 0.96393(16) 0.01657(7) 0.0158(3) Uani 1 1 d . . . . .
H15 H 0.9339 1.0491 0.0304 0.019 Uiso 1 1 calc R U . . .
C30 C 0.95251(6) 1.03942(17) 0.18215(7) 0.0173(3) Uani 1 1 d . . . . .
H20 H 0.9376 0.9498 0.1950 0.021 Uiso 1 1 calc R U . . .
C31 C 0.93364(7) 1.16618(17) 0.20718(7) 0.0181(3) Uani 1 1 d . . . . .
H19 H 0.9061 1.1630 0.2372 0.022 Uiso 1 1 calc R U . . .

loop_
_atom_site_aniso_label
_atom_site_aniso_U_11
_atom_site_aniso_U_22
_atom_site_aniso_U_33
_atom_site_aniso_U_23
_atom_site_aniso_U_13
_atom_site_aniso_U_12
S1 0.0187(2) 0.0137(2) 0.0188(2) -0.00280(14) -0.00115(14) 0.00270(14)
S2 0.0174(2) 0.0200(2) 0.0230(2) -0.00523(15) -0.00414(15) 0.00319(15)
O1 0.0313(6) 0.0148(6) 0.0250(6) -0.0022(5) 0.0074(5) 0.0044(5)
N1 0.0183(7) 0.0202(7) 0.0191(7) -0.0057(5) -0.0030(5) 0.0046(5)
C1 0.0215(8) 0.0271(9) 0.0368(10) -0.0070(8) -0.0003(7) 0.0092(7)
C2 0.0208(8) 0.0223(9) 0.0255(8) -0.0073(7) 0.0071(6) -0.0024(7)
C3 0.0182(8) 0.0184(8) 0.0185(7) -0.0009(6) 0.0021(6) -0.0030(6)
C4 0.0136(7) 0.0186(8) 0.0209(8) -0.0020(6) 0.0006(6) 0.0002(6)
C5 0.0159(7) 0.0193(8) 0.0134(7) -0.0016(6) 0.0019(6) 0.0012(6)
C6 0.0188(8) 0.0157(8) 0.0156(7) -0.0024(6) 0.0023(6) -0.0031(6)
C7 0.0186(8) 0.0138(7) 0.0160(7) 0.0009(6) 0.0020(6) 0.0007(6)
C8 0.0155(7) 0.0173(8) 0.0133(7) -0.0005(6) 0.0021(6) -0.0003(6)
C9 0.0161(7) 0.0135(7) 0.0165(7) 0.0005(6) 0.0036(6) 0.0007(6)
C10 0.0151(7) 0.0142(8) 0.0149(7) 0.0015(6) 0.0023(6) -0.0012(6)
C11 0.0133(7) 0.0161(8) 0.0141(7) -0.0016(6) -0.0023(5) 0.0009(6)
C12 0.0220(8) 0.0193(8) 0.0201(8) -0.0009(6) 0.0070(6) 0.0003(6)
C13 0.0273(9) 0.0145(8) 0.0242(8) 0.0002(6) 0.0063(7) -0.0022(6)
C14 0.0196(8) 0.0165(8) 0.0168(7) -0.0027(6) -0.0015(6) 0.0045(6)
C15 0.0521(12) 0.0150(9) 0.0422(11) -0.0006(8) 0.0166(9) 0.0056(8)
C16 0.0184(8) 0.0169(8) 0.0164(7) 0.0004(6) 0.0012(6) 0.0001(6)
C17 0.0215(8) 0.0190(8) 0.0223(8) -0.0009(6) 0.0006(6) 0.0063(6)
C18 0.0202(8) 0.0247(9) 0.0268(8) -0.0015(7) -0.0031(7) 0.0065(7)
C19 0.0163(7) 0.0166(8) 0.0157(7) 0.0002(6) 0.0016(6) -0.0008(6)
C20 0.0194(8) 0.0173(8) 0.0144(7) 0.0000(6) -0.0031(6) 0.0037(6)
C21 0.0184(8) 0.0290(9) 0.0189(8) -0.0020(7) 0.0002(6) 0.0014(7)
C22 0.0215(8) 0.0269(9) 0.0260(8) -0.0004(7) -0.0052(7) -0.0044(7)
C23 0.0300(9) 0.0213(9) 0.0197(8) -0.0030(6) -0.0083(7) 0.0028(7)
C24 0.0262(8) 0.0218(8) 0.0152(7) 0.0001(6) -0.0007(6) 0.0068(7)
C25 0.0189(8) 0.0196(8) 0.0174(7) 0.0019(6) -0.0009(6) 0.0025(6)
C26 0.0312(10) 0.0376(11) 0.0291(9) -0.0033(8) -0.0082(8) 0.0147(8)
C27 0.0273(9) 0.0356(10) 0.0190(8) -0.0047(7) -0.0029(7) 0.0115(8)
C28 0.0184(7) 0.0145(8) 0.0164(7) 0.0003(6) 0.0020(6) 0.0023(6)
C29 0.0157(7) 0.0140(8) 0.0179(7) -0.0022(6) 0.0023(6) -0.0013(6)
C30 0.0162(7) 0.0162(8) 0.0195(7) 0.0014(6) 0.0009(6) -0.0001(6)
C31 0.0167(7) 0.0199(8) 0.0179(7) 0.0009(6) 0.0033(6) 0.0026(6)

loop_
_atom_type_symbol
_atom_type_description
_atom_type_scat_dispersion_real
_atom_type_scat_dispersion_imag
_atom_type_scat_source
C C 0.0033 0.0016 'International Tables Vol C Tables 4.2.6.8 and 6.1.1.4'
H H 0.0000 0.0000 'International Tables Vol C Tables 4.2.6.8 and 6.1.1.4'
N N 0.0061 0.0033 'International Tables Vol C Tables 4.2.6.8 and 6.1.1.4'
O O 0.0106 0.0060 'International Tables Vol C Tables 4.2.6.8 and 6.1.1.4'
S S 0.1246 0.1234 'International Tables Vol C Tables 4.2.6.8 and 6.1.1.4'

loop_
_geom_angle_atom_site_label_1
_geom_angle_atom_site_label_2
_geom_angle_atom_site_label_3
_geom_angle
_geom_angle_site_symmetry_1
_geom_angle_site_symmetry_3
C16 S1 C9 91.72(7) . .
C19 S2 C18 90.96(8) . .
C14 O1 C15 117.17(12) . .
C5 N1 C4 122.31(13) . .
C5 N1 C20 120.25(13) . .
C4 N1 C20 117.40(12) . .
C2 C1 C26 119.06(16) . .
C2 C1 H1 120.5 . .
C26 C1 H1 120.5 . .
C1 C2 C3 121.07(15) . .
C1 C2 H13 119.5 . .
C3 C2 H13 119.5 . .
C2 C3 C4 119.73(15) . .
C2 C3 H14 120.1 . .
C4 C3 H14 120.1 . .
C27 C4 C3 119.14(15) . .
C27 C4 N1 119.11(14) . .
C3 C4 N1 121.73(14) . .
C6 C5 C28 118.27(14) . .
C6 C5 N1 120.49(14) . .
C28 C5 N1 121.23(14) . .
C7 C6 C5 120.72(14) . .
C7 C6 H17 119.6 . .
C5 C6 H17 119.6 . .
C6 C7 C8 121.49(14) . .
C6 C7 H18 119.3 . .
C8 C7 H18 119.3 . .
C29 C8 C7 117.40(13) . .
C29 C8 C9 121.85(13) . .
C7 C8 C9 120.62(14) . .
C10 C9 C8 130.89(14) . .
C10 C9 S1 112.10(11) . .
C8 C9 S1 116.95(11) . .
C9 C10 C19 110.48(13) . .
C9 C10 C11 127.79(13) . .
C19 C10 C11 121.72(13) . .
C12 C11 C30 117.97(14) . .
C12 C11 C10 120.91(13) . .
C30 C11 C10 120.97(13) . .
C11 C12 C13 121.68(14) . .
C11 C12 H21 119.2 . .
C13 C12 H21 119.2 . .
C14 C13 C12 119.38(15) . .
C14 C13 H22 120.3 . .
C12 C13 H22 120.3 . .
O1 C14 C13 124.78(14) . .
O1 C14 C31 115.56(13) . .
C13 C14 C31 119.66(14) . .
O1 C15 H3 109.5 . .
O1 C15 H2 109.5 . .
H3 C15 H2 109.5 . .
O1 C15 H23 109.5 . .
H3 C15 H23 109.5 . .
H2 C15 H23 109.5 . .
C19 C16 C17 114.09(14) . .
C19 C16 S1 110.09(11) . .
C17 C16 S1 135.82(13) . .
C18 C17 C16 110.89(14) . .
C18 C17 H5 124.6 . .
C16 C17 H5 124.6 . .
C17 C18 S2 113.44(12) . .
C17 C18 H4 123.3 . .
S2 C18 H4 123.3 . .
C16 C19 C10 115.59(14) . .
C16 C19 S2 110.61(11) . .
C10 C19 S2 133.80(12) . .
C21 C20 C25 119.86(14) . .
C21 C20 N1 119.86(14) . .
C25 C20 N1 120.27(14) . .
C22 C21 C20 119.95(15) . .
C22 C21 H10 120.0 . .
C20 C21 H10 120.0 . .
C21 C22 C23 120.37(16) . .
C21 C22 H9 119.8 . .
C23 C22 H9 119.8 . .
C24 C23 C22 119.71(15) . .
C24 C23 H6 120.1 . .
C22 C23 H6 120.1 . .
C23 C24 C25 120.44(15) . .
C23 C24 H7 119.8 . .
C25 C24 H7 119.8 . .
C24 C25 C20 119.67(15) . .
C24 C25 H8 120.2 . .
C20 C25 H8 120.2 . .
C27 C26 C1 120.35(17) . .
C27 C26 H11 119.8 . .
C1 C26 H11 119.8 . .
C26 C27 C4 120.63(16) . .
C26 C27 H12 119.7 . .
C4 C27 H12 119.7 . .
C29 C28 C5 120.76(14) . .
C29 C28 H16 119.6 . .
C5 C28 H16 119.6 . .
C28 C29 C8 121.35(14) . .
C28 C29 H15 119.3 . .
C8 C29 H15 119.3 . .
C31 C30 C11 120.88(14) . .
C31 C30 H20 119.6 . .
C11 C30 H20 119.6 . .
C30 C31 C14 120.40(14) . .
C30 C31 H19 119.8 . .
C14 C31 H19 119.8 . .

loop_
_geom_bond_atom_site_label_1
_geom_bond_atom_site_label_2
_geom_bond_distance
_geom_bond_site_symmetry_2
S1 C16 1.7273(16) .
S1 C9 1.7593(15) .
S2 C19 1.7293(15) .
S2 C18 1.7314(17) .
O1 C14 1.3729(19) .
O1 C15 1.431(2) .
N1 C5 1.4085(19) .
N1 C4 1.423(2) .
N1 C20 1.427(2) .
C1 C2 1.384(3) .
C1 C26 1.387(3) .
C1 H1 0.9500 .
C2 C3 1.388(2) .
C2 H13 0.9500 .
C3 C4 1.392(2) .
C3 H14 0.9500 .
C4 C27 1.391(2) .
C5 C6 1.398(2) .
C5 C28 1.400(2) .
C6 C7 1.385(2) .
C6 H17 0.9500 .
C7 C8 1.404(2) .
C7 H18 0.9500 .
C8 C29 1.401(2) .
C8 C9 1.472(2) .
C9 C10 1.377(2) .
C10 C19 1.424(2) .
C10 C11 1.490(2) .
C11 C12 1.388(2) .
C11 C30 1.398(2) .
C12 C13 1.390(2) .
C12 H21 0.9500 .
C13 C14 1.389(2) .
C13 H22 0.9500 .
C14 C31 1.388(2) .
C15 H3 0.9800 .
C15 H2 0.9800 .
C15 H23 0.9800 .
C16 C19 1.380(2) .
C16 C17 1.421(2) .
C17 C18 1.356(2) .
C17 H5 0.9500 .
C18 H4 0.9500 .
C20 C21 1.394(2) .
C20 C25 1.394(2) .
C21 C22 1.386(2) .
C21 H10 0.9500 .
C22 C23 1.390(2) .
C22 H9 0.9500 .
C23 C24 1.386(2) .
C23 H6 0.9500 .
C24 C25 1.392(2) .
C24 H7 0.9500 .
C25 H8 0.9500 .
C26 C27 1.383(2) .
C26 H11 0.9500 .
C27 H12 0.9500 .
C28 C29 1.388(2) .
C28 H16 0.9500 .
C29 H15 0.9500 .
C30 C31 1.381(2) .
C30 H20 0.9500 .
C31 H19 0.9500 .

loop_
_geom_hbond_atom_site_label_D
_geom_hbond_atom_site_label_H
_geom_hbond_atom_site_label_A
_geom_hbond_distance_DH
_geom_hbond_distance_HA
_geom_hbond_distance_DA
_geom_hbond_angle_DHA
_geom_hbond_site_symmetry_A
C31 H19 S2 0.95 3.01 3.6447(16) 125.7 2_755
C31 H19 S2 0.95 3.01 3.6447(16) 125.7 2_755

loop_
_geom_torsion_atom_site_label_1
_geom_torsion_atom_site_label_2
_geom_torsion_atom_site_label_3
_geom_torsion_atom_site_label_4
_geom_torsion
_geom_torsion_site_symmetry_1
_geom_torsion_site_symmetry_2
_geom_torsion_site_symmetry_3
_geom_torsion_site_symmetry_4
C26 C1 C2 C3 -0.8(3) . . . .
C1 C2 C3 C4 -0.3(2) . . . .
C2 C3 C4 C27 1.2(2) . . . .
C2 C3 C4 N1 -176.92(14) . . . .
C5 N1 C4 C27 143.04(16) . . . .
C20 N1 C4 C27 -39.4(2) . . . .
C5 N1 C4 C3 -38.8(2) . . . .
C20 N1 C4 C3 138.71(15) . . . .
C4 N1 C5 C6 148.97(15) . . . .
C20 N1 C5 C6 -28.5(2) . . . .
C4 N1 C5 C28 -31.1(2) . . . .
C20 N1 C5 C28 151.42(14) . . . .
C28 C5 C6 C7 0.7(2) . . . .
N1 C5 C6 C7 -179.34(13) . . . .
C5 C6 C7 C8 -0.7(2) . . . .
C6 C7 C8 C29 0.2(2) . . . .
C6 C7 C8 C9 -175.74(13) . . . .
C29 C8 C9 C10 31.3(2) . . . .
C7 C8 C9 C10 -152.93(16) . . . .
C29 C8 C9 S1 -145.52(12) . . . .
C7 C8 C9 S1 30.26(18) . . . .
C16 S1 C9 C10 1.47(12) . . . .
C16 S1 C9 C8 178.86(12) . . . .
C8 C9 C10 C19 -177.92(14) . . . .
S1 C9 C10 C19 -0.99(16) . . . .
C8 C9 C10 C11 3.3(3) . . . .
S1 C9 C10 C11 -179.77(12) . . . .
C9 C10 C11 C12 -105.20(18) . . . .
C19 C10 C11 C12 76.15(19) . . . .
C9 C10 C11 C30 79.3(2) . . . .
C19 C10 C11 C30 -99.35(17) . . . .
C30 C11 C12 C13 -1.8(2) . . . .
C10 C11 C12 C13 -177.46(15) . . . .
C11 C12 C13 C14 1.8(2) . . . .
C15 O1 C14 C13 13.0(2) . . . .
C15 O1 C14 C31 -167.30(16) . . . .
C12 C13 C14 O1 178.93(15) . . . .
C12 C13 C14 C31 -0.7(2) . . . .
C9 S1 C16 C19 -1.52(12) . . . .
C9 S1 C16 C17 179.14(17) . . . .
C19 C16 C17 C18 -0.5(2) . . . .
S1 C16 C17 C18 178.79(14) . . . .
C16 C17 C18 S2 0.23(19) . . . .
C19 S2 C18 C17 0.08(14) . . . .
C17 C16 C19 C10 -179.22(13) . . . .
S1 C16 C19 C10 1.28(17) . . . .
C17 C16 C19 S2 0.60(17) . . . .
S1 C16 C19 S2 -178.90(8) . . . .
C9 C10 C19 C16 -0.18(19) . . . .
C11 C10 C19 C16 178.68(13) . . . .
C9 C10 C19 S2 -179.95(12) . . . .
C11 C10 C19 S2 -1.1(2) . . . .
C18 S2 C19 C16 -0.38(12) . . . .
C18 S2 C19 C10 179.39(16) . . . .
C5 N1 C20 C21 124.80(16) . . . .
C4 N1 C20 C21 -52.8(2) . . . .
C5 N1 C20 C25 -56.3(2) . . . .
C4 N1 C20 C25 126.14(15) . . . .
C25 C20 C21 C22 0.0(2) . . . .
N1 C20 C21 C22 178.92(14) . . . .
C20 C21 C22 C23 0.0(3) . . . .
C21 C22 C23 C24 0.0(2) . . . .
C22 C23 C24 C25 0.0(2) . . . .
C23 C24 C25 C20 0.0(2) . . . .
C21 C20 C25 C24 0.0(2) . . . .
N1 C20 C25 C24 -178.88(14) . . . .
C2 C1 C26 C27 1.0(3) . . . .
C1 C26 C27 C4 -0.1(3) . . . .
C3 C4 C27 C26 -1.0(3) . . . .
N1 C4 C27 C26 177.18(17) . . . .
C6 C5 C28 C29 -0.4(2) . . . .
N1 C5 C28 C29 179.71(13) . . . .
C5 C28 C29 C8 -0.1(2) . . . .
C7 C8 C29 C28 0.1(2) . . . .
C9 C8 C29 C28 176.06(13) . . . .
C12 C11 C30 C31 0.8(2) . . . .
C10 C11 C30 C31 176.41(14) . . . .
C11 C30 C31 C14 0.3(2) . . . .
O1 C14 C31 C30 -179.97(14) . . . .
C13 C14 C31 C30 -0.3(2) . . . .
